data_4330393
loop_
_publ_author_name
'Alexander V. Anyushin'
'Dmitry A. Mainichev'
'Nikolay K. Moroz'
'Pavel A. Abramov'
'Dmitry Yu. Naumov'
'Maxim N. Sokolov'
'Vladimir P. Fedin'

_publ_section_title
;
 Cd2+ Complexation with P(CH2OH)3, OP(CH2OH)3, and (HOCH2)2PO2-:
 Coordination in Solution and Coordination Polymers
;
_journal_name_full 'Inorganic Chemistry'
_journal_page_first 9995
_journal_page_last 10003
_journal_paper_doi 10.1021/ic3014283
_journal_volume 51
_journal_year 2012
_chemical_formula_moiety 'C4 H18 Cd Cl2 Na2 O11 P2'
_chemical_formula_sum 'C4 H18 Cd Cl2 Na2 O11 P2'
_chemical_formula_weight 533.40
_space_group_IT_number 60
_symmetry_cell_setting orthorhombic
_symmetry_Int_Tables_number 60
_symmetry_space_group_name_Hall '-P 2n 2ab'
_symmetry_space_group_name_H-M 'P b c n'
_atom_sites_solution_hydrogens geom
_atom_sites_solution_primary direct
_atom_sites_solution_secondary difmap
_audit_creation_method SHELXL-97
_cell_angle_alpha 90.00
_cell_angle_beta 90.00
_cell_angle_gamma 90.00
_cell_formula_units_Z 4
_cell_length_a 18.5304(5)
_cell_length_b 8.8733(3)
_cell_length_c 10.0502(3)
_cell_measurement_reflns_used 6020
_cell_measurement_temperature 150(2)
_cell_measurement_theta_max 32.63
_cell_measurement_theta_min 2.55
_cell_volume 1652.51(9)
_computing_cell_refinement 'Bruker SAINT'
_computing_data_collection 'Bruker APEX2'
_computing_data_reduction 'Bruker SAINT'
_computing_molecular_graphics 'Bruker SHELXTL'
_computing_publication_material 'Bruker SHELXTL'
_computing_structure_refinement 'Bruker SHELXTL'
_computing_structure_solution 'Bruker SHELXTL'
_diffrn_ambient_temperature 150(2)
_diffrn_detector_area_resol_mean 25
_diffrn_measured_fraction_theta_full 0.997
_diffrn_measured_fraction_theta_max 0.998
_diffrn_measurement_device_type 'Bruker Nonius X8Apex CCD area-detector'
_diffrn_measurement_method '\f scans'
_diffrn_radiation_monochromator graphite
_diffrn_radiation_probe x-ray
_diffrn_radiation_type MoK\a
_diffrn_radiation_wavelength 0.71073
_diffrn_reflns_av_R_equivalents 0.0216
_diffrn_reflns_av_sigmaI/netI 0.0156
_diffrn_reflns_limit_h_max 23
_diffrn_reflns_limit_h_min -14
_diffrn_reflns_limit_k_max 11
_diffrn_reflns_limit_k_min -11
_diffrn_reflns_limit_l_max 11
_diffrn_reflns_limit_l_min -12
_diffrn_reflns_number 9452
_diffrn_reflns_theta_full 25.50
_diffrn_reflns_theta_max 26.37
_diffrn_reflns_theta_min 2.54
_diffrn_source 'fine-focus sealed tube'
_diffrn_standards_decay_% 0
_diffrn_standards_number 0
_exptl_absorpt_coefficient_mu 1.937
_exptl_absorpt_correction_T_max 0.9265
_exptl_absorpt_correction_T_min 0.6130
_exptl_absorpt_correction_type multi-scan
_exptl_absorpt_process_details 'Bruker SADABS'
_exptl_crystal_colour colorless
_exptl_crystal_density_diffrn 2.144
_exptl_crystal_description prism
_exptl_crystal_F_000 1056
_exptl_crystal_size_max 0.28
_exptl_crystal_size_mid 0.05
_exptl_crystal_size_min 0.04
_refine_diff_density_max 0.989
_refine_diff_density_min -0.503
_refine_diff_density_rms 0.078
_refine_ls_extinction_method none
_refine_ls_goodness_of_fit_ref 1.041
_refine_ls_hydrogen_treatment mixed
_refine_ls_matrix_type full
_refine_ls_number_parameters 109
_refine_ls_number_reflns 1692
_refine_ls_number_restraints 2
_refine_ls_restrained_S_all 1.047
_refine_ls_R_factor_all 0.0226
_refine_ls_R_factor_gt 0.0193
_refine_ls_shift/su_max 0.000
_refine_ls_shift/su_mean 0.000
_refine_ls_structure_factor_coef Fsqd
_refine_ls_weighting_details 'calc w=1/[\s^2^(Fo^2^)+(0.0265P)^2^+2.3495P] where P=(Fo^2^+2Fc^2^)/3'
_refine_ls_weighting_scheme calc
_refine_ls_wR_factor_gt 0.0509
_refine_ls_wR_factor_ref 0.0522
_reflns_number_gt 1548
_reflns_number_total 1692
_reflns_threshold_expression >2\s(I)
_cod_data_source_file ic3014283_si_001_3.cif
_cod_data_source_block 3
_cod_database_code 4330393

loop_
_symmetry_equiv_pos_as_xyz
'x, y, z'
'-x+1/2, -y+1/2, z+1/2'
'x+1/2, -y+1/2, -z'
'-x, y, -z+1/2'
'-x, -y, -z'
'x-1/2, y-1/2, -z-1/2'
'-x-1/2, y-1/2, z'
'x, -y, z-1/2'

loop_
_atom_site_label
_atom_site_type_symbol
_atom_site_fract_x
_atom_site_fract_y
_atom_site_fract_z
_atom_site_U_iso_or_equiv
_atom_site_adp_type
_atom_site_occupancy
_atom_site_symmetry_multiplicity
_atom_site_calc_flag
_atom_site_refinement_flags
Cd1 Cd 0.5000 0.09193(2) 0.7500 0.01118(8) Uani 1 2 d S
Cl1 Cl 0.57569(3) 0.28844(6) 0.87343(5) 0.01784(13) Uani 1 1 d .
Na1 Na 0.56661(5) -0.22841(10) 0.64130(8) 0.01441(19) Uani 1 1 d .
O1W O 0.5000 -0.4243(3) 0.7500 0.0224(6) Uani 1 2 d S
H1W1 H 0.4708 -0.4872 0.6891 0.027 Uiso 0.50 1 calc PR
H1W2 H 0.5292 -0.4872 0.8109 0.027 Uiso 0.50 1 calc PR
O2W O 0.67711(11) -0.3400(2) 0.6714(2) 0.0306(4) Uani 1 1 d D
H2W1 H 0.7166(13) -0.279(3) 0.678(3) 0.037 Uiso 1 1 d D
H2W2 H 0.6926(17) -0.440(2) 0.672(3) 0.037 Uiso 1 1 d D
P1 P 0.61028(3) -0.11488(6) 0.97170(5) 0.01053(12) Uani 1 1 d .
O1 O 0.55470(8) -0.11173(17) 0.86061(15) 0.0123(3) Uani 1 1 d .
O2 O 0.59042(8) -0.03843(18) 1.10216(15) 0.0133(3) Uani 1 1 d .
C11 C 0.62981(13) -0.3113(3) 1.0070(2) 0.0180(5) Uani 1 1 d .
H11A H 0.5842 -0.3645 1.0276 0.022 Uiso 1 1 calc R
H11B H 0.6511 -0.3587 0.9269 0.022 Uiso 1 1 calc R
O11 O 0.67861(10) -0.3282(2) 1.11648(18) 0.0251(4) Uani 1 1 d .
H11 H 0.6562 -0.3155 1.1883 0.030 Uiso 1 1 calc R
C21 C 0.69349(12) -0.0255(3) 0.9157(2) 0.0196(5) Uani 1 1 d .
H21A H 0.6917 0.0830 0.9386 0.024 Uiso 1 1 calc R
H21B H 0.7346 -0.0705 0.9644 0.024 Uiso 1 1 calc R
O21 O 0.70602(10) -0.0399(3) 0.77779(19) 0.0321(5) Uani 1 1 d .
H21 H 0.6687 -0.0150 0.7359 0.038 Uiso 1 1 calc R

loop_
_atom_site_aniso_label
_atom_site_aniso_U_11
_atom_site_aniso_U_22
_atom_site_aniso_U_33
_atom_site_aniso_U_23
_atom_site_aniso_U_13
_atom_site_aniso_U_12
Cd1 0.01314(13) 0.01157(13) 0.00884(12) 0.000 0.00065(8) 0.000
Cl1 0.0249(3) 0.0153(3) 0.0133(3) -0.0003(2) -0.0031(2) -0.0035(2)
Na1 0.0175(4) 0.0149(4) 0.0108(4) -0.0003(3) 0.0004(3) 0.0026(4)
O1W 0.0265(14) 0.0152(12) 0.0255(14) 0.000 -0.0047(10) 0.000
O2W 0.0246(10) 0.0254(10) 0.0419(12) -0.0021(9) -0.0051(9) 0.0058(8)
P1 0.0101(3) 0.0138(3) 0.0077(3) 0.0004(2) 0.0000(2) 0.0016(2)
O1 0.0131(7) 0.0135(8) 0.0102(7) 0.0006(6) -0.0017(6) 0.0008(6)
O2 0.0134(7) 0.0167(8) 0.0098(7) -0.0007(6) 0.0010(6) 0.0009(6)
C11 0.0222(12) 0.0180(12) 0.0139(11) 0.0003(9) -0.0023(9) 0.0066(9)
O11 0.0244(9) 0.0332(10) 0.0176(9) 0.0050(8) -0.0026(7) 0.0113(8)
C21 0.0165(11) 0.0279(14) 0.0145(11) 0.0003(10) 0.0001(9) -0.0011(10)
O21 0.0218(10) 0.0531(13) 0.0213(10) 0.0018(9) 0.0034(8) -0.0006(9)

loop_
_atom_type_symbol
_atom_type_description
_atom_type_scat_dispersion_real
_atom_type_scat_dispersion_imag
_atom_type_scat_source
C C 0.0033 0.0016 'International Tables Vol C Tables 4.2.6.8 and 6.1.1.4'
H H 0.0000 0.0000 'International Tables Vol C Tables 4.2.6.8 and 6.1.1.4'
O O 0.0106 0.0060 'International Tables Vol C Tables 4.2.6.8 and 6.1.1.4'
P P 0.1023 0.0942 'International Tables Vol C Tables 4.2.6.8 and 6.1.1.4'
Cd Cd -0.8075 1.2024 'International Tables Vol C Tables 4.2.6.8 and 6.1.1.4'
Cl Cl 0.1484 0.1585 'International Tables Vol C Tables 4.2.6.8 and 6.1.1.4'
Na Na 0.0362 0.0249 'International Tables Vol C Tables 4.2.6.8 and 6.1.1.4'

loop_
_geom_angle_atom_site_label_1
_geom_angle_atom_site_label_2
_geom_angle_atom_site_label_3
_geom_angle
_geom_angle_site_symmetry_1
_geom_angle_site_symmetry_3
O2 Cd1 O2 156.06(8) 5_657 8
O2 Cd1 O1 80.33(5) 5_657 4_656
O2 Cd1 O1 81.33(5) 8 4_656
O2 Cd1 O1 81.33(5) 5_657 .
O2 Cd1 O1 80.33(5) 8 .
O1 Cd1 O1 79.55(7) 4_656 .
O2 Cd1 Cl1 103.17(4) 5_657 .
O2 Cd1 Cl1 93.14(4) 8 .
O1 Cd1 Cl1 171.60(4) 4_656 .
O1 Cd1 Cl1 93.34(4) . .
O2 Cd1 Cl1 93.14(4) 5_657 4_656
O2 Cd1 Cl1 103.17(4) 8 4_656
O1 Cd1 Cl1 93.34(4) 4_656 4_656
O1 Cd1 Cl1 171.60(4) . 4_656
Cl1 Cd1 Cl1 94.08(3) . 4_656
O2 Cd1 Na1 47.92(4) 5_657 4_656
O2 Cd1 Na1 108.14(4) 8 4_656
O1 Cd1 Na1 47.97(4) 4_656 4_656
O1 Cd1 Na1 48.69(4) . 4_656
Cl1 Cd1 Na1 129.37(2) . 4_656
Cl1 Cd1 Na1 123.01(2) 4_656 4_656
Cd1 Cl1 Na1 108.01(3) . 8_556
O2W Na1 O1W 94.98(7) . .
O2W Na1 O2 106.17(7) . 8
O1W Na1 O2 150.53(7) . 8
O2W Na1 O1 98.30(7) . .
O1W Na1 O1 81.35(5) . .
O2 Na1 O1 75.57(6) 8 .
O2W Na1 O1 172.79(8) . 4_656
O1W Na1 O1 80.73(5) . 4_656
O2 Na1 O1 75.94(6) 8 4_656
O1 Na1 O1 75.40(6) . 4_656
O2W Na1 Cl1 89.48(6) . 8
O1W Na1 Cl1 109.73(4) . 8
O2 Na1 Cl1 91.09(5) 8 8
O1 Na1 Cl1 165.97(6) . 8
O1 Na1 Cl1 97.41(5) 4_656 8
O2W Na1 Na1 125.52(7) . 4_656
O1W Na1 Na1 46.51(4) . 4_656
O2 Na1 Na1 104.02(4) 8 4_656
O1 Na1 Na1 48.32(4) . 4_656
O1 Na1 Na1 47.55(4) 4_656 4_656
Cl1 Na1 Na1 134.01(5) 8 4_656
Na1 O1W Na1 86.98(9) 4_656 .
Na1 O1W H1W1 114.2 4_656 .
Na1 O1W H1W1 114.2 . .
Na1 O1W H1W2 114.2 4_656 .
Na1 O1W H1W2 114.2 . .
H1W1 O1W H1W2 111.3 . .
Na1 O2W H2W1 118(2) . .
Na1 O2W H2W2 133(2) . .
H2W1 O2W H2W2 109(3) . .
O1 P1 O2 117.46(9) . .
O1 P1 C11 107.25(10) . .
O2 P1 C11 107.93(10) . .
O1 P1 C21 109.78(10) . .
O2 P1 C21 106.05(10) . .
C11 P1 C21 108.04(12) . .
P1 O1 Cd1 130.83(9) . .
P1 O1 Na1 126.40(9) . .
Cd1 O1 Na1 86.46(5) . .
P1 O1 Na1 127.86(9) . 4_656
Cd1 O1 Na1 85.77(5) . 4_656
Na1 O1 Na1 84.14(6) . 4_656
P1 O2 Cd1 130.08(9) . 5_657
P1 O2 Na1 127.97(9) . 8_556
Cd1 O2 Na1 87.95(5) 5_657 8_556
O11 C11 P1 112.12(17) . .
O11 C11 H11A 109.2 . .
P1 C11 H11A 109.2 . .
O11 C11 H11B 109.2 . .
P1 C11 H11B 109.2 . .
H11A C11 H11B 107.9 . .
C11 O11 H11 109.5 . .
O21 C21 P1 113.75(17) . .
O21 C21 H21A 108.8 . .
P1 C21 H21A 108.8 . .
O21 C21 H21B 108.8 . .
P1 C21 H21B 108.8 . .
H21A C21 H21B 107.7 . .
C21 O21 H21 109.5 . .

loop_
_geom_bond_atom_site_label_1
_geom_bond_atom_site_label_2
_geom_bond_distance
_geom_bond_site_symmetry_2
Cd1 O2 2.2893(15) 5_657
Cd1 O2 2.2893(15) 8
Cd1 O1 2.3513(15) 4_656
Cd1 O1 2.3513(15) .
Cd1 Cl1 2.5586(6) .
Cd1 Cl1 2.5586(6) 4_656
Cd1 Na1 3.2859(9) 4_656
Cl1 Na1 2.7495(10) 8_556
Na1 O2W 2.294(2) .
Na1 O1W 2.3953(19) .
Na1 O2 2.4404(18) 8
Na1 O1 2.4452(17) .
Na1 O1 2.4751(17) 4_656
Na1 Cl1 2.7495(10) 8
Na1 Na1 3.2968(17) 4_656
O1W Na1 2.3953(19) 4_656
O1W H1W1 0.9900 .
O1W H1W2 0.9900 .
O2W H2W1 0.915(18) .
O2W H2W2 0.932(18) .
P1 O1 1.5192(15) .
P1 O2 1.5214(16) .
P1 C11 1.815(2) .
P1 C21 1.823(2) .
O1 Na1 2.4751(17) 4_656
O2 Cd1 2.2893(15) 5_657
O2 Na1 2.4404(18) 8_556
C11 O11 1.432(3) .
C11 H11A 0.9900 .
C11 H11B 0.9900 .
O11 H11 0.8400 .
C21 O21 1.411(3) .
C21 H21A 0.9900 .
C21 H21B 0.9900 .
O21 H21 0.8400 .
